data_8100674
loop_
_publ_author_name
'Cooper, M. A.'
'Ward, A. D.'
'Tiekink, E. R. T.'

_publ_section_title
;
Crystal structure of 2-(1-phenylselenonyl-1-phenylethoxy)ethanol, 
C~16~H~18~O~4~Se
;
_journal_issue 3
_journal_name_full 'Zeitschrift f\"ur Kristallographie - New Crystal Structures'
_journal_page_first 345
_journal_page_last 346
_journal_volume 217
_journal_year 2002
_chemical_formula_moiety 'C16 H18 O4 Se '
_chemical_formula_structural 'C16 H18 O4 Se '
_chemical_formula_sum 'C16 H18 O4 Se'
_chemical_formula_weight 353.28
_space_group_IT_number 14
_symmetry_cell_setting monoclinic
_symmetry_space_group_name_Hall '-P 2ybc'
_symmetry_space_group_name_H-M 'P 1 21/c 1'
_cell_angle_alpha 90
_cell_angle_beta 112.72(4)
_cell_angle_gamma 90
_cell_formula_units_Z 4
_cell_length_a 9.831(6)
_cell_length_b 17.720(8)
_cell_length_c 9.706(6)
_cell_measurement_temperature 293
_cell_volume 1560(2)
_diffrn_ambient_temperature 293
_exptl_crystal_density_diffrn 1.504
_cod_original_sg_symbol_H-M 'P 21/c'
_cod_original_formula_sum 'C16 H18 O4 Se '
_cod_database_code 8100674

loop_
_symmetry_equiv_pos_as_xyz
'  +x,  +y,  +z'
'  -x,1/2+y,1/2-z'
'  -x,  -y,  -z'
'  +x,1/2-y,1/2+z'

loop_
_atom_site_label
_atom_site_type_symbol
_atom_site_fract_x
_atom_site_fract_y
_atom_site_fract_z
_atom_site_U_iso_or_equiv
_atom_site_adp_type
_atom_site_occupancy
_atom_site_symmetry_multiplicity
_atom_site_calc_flag
_atom_site_refinement_flags
_atom_site_disorder_assembly
_atom_site_disorder_group
Se7 Se 0.40463(3) 0.534088(17) -0.22579(3) 0.03942(10) Uani 1 4 d . . .
O1 O 0.1262(3) 0.60408(15) -0.0396(3) 0.0646(7) Uani 1 4 d . . .
H1O H 0.1761 0.5681 -0.0789 0.065 Uiso 1 4 d . . .
O4 O 0.3310(2) 0.68887(12) -0.1315(2) 0.0442(5) Uani 1 4 d . . .
O7a O 0.3225(3) 0.50596(12) -0.1179(2) 0.0473(6) Uani 1 4 d . . .
O7b O 0.5048(3) 0.47146(13) -0.2642(3) 0.0568(6) Uani 1 4 d . . .
C2 C 0.2024(4) 0.6679(2) 0.0377(4) 0.0605(10) Uani 1 4 d . . .
H2a H 0.2917 0.6517 0.1190 0.065(3) Uiso 1 4 calc R . .
H2b H 0.1416 0.6941 0.0807 0.065(3) Uiso 1 4 calc R . .
C3 C 0.2424(4) 0.7214(2) -0.0596(4) 0.0566(9) Uani 1 4 d . . .
H3a H 0.1525 0.7408 -0.1356 0.065(3) Uiso 1 4 calc R . .
H3b H 0.2953 0.7637 0.0007 0.065(3) Uiso 1 4 calc R . .
C5 C 0.4726(3) 0.66275(18) -0.0347(3) 0.0383(7) Uani 1 4 d . . .
H5 H 0.4617 0.6284 0.0395 0.052(2) Uiso 1 4 calc R . .
C6 C 0.5315(3) 0.61954(17) -0.1336(3) 0.0421(7) Uani 1 4 d . . .
H6a H 0.6302 0.6016 -0.0747 0.065(3) Uiso 1 4 calc R . .
H6b H 0.5371 0.6527 -0.2107 0.065(3) Uiso 1 4 calc R . .
C8 C 0.2535(3) 0.56296(17) -0.4121(3) 0.0385(7) Uani 1 4 d . . .
C9 C 0.2789(4) 0.55126(17) -0.5414(4) 0.0476(8) Uani 1 4 d . . .
H9 H 0.3711 0.5360 -0.5364 0.052(2) Uiso 1 4 calc R . .
C10 C 0.1649(5) 0.5627(2) -0.6770(4) 0.0585(10) Uani 1 4 d . . .
H10 H 0.1790 0.5544 -0.7652 0.052(2) Uiso 1 4 calc R . .
C11 C 0.0297(4) 0.5867(2) -0.6820(4) 0.0633(11) Uani 1 4 d . . .
H11 H -0.0473 0.5942 -0.7739 0.052(2) Uiso 1 4 calc R . .
C12 C 0.0072(4) 0.5998(2) -0.5520(4) 0.0574(9) Uani 1 4 d . . .
H12 H -0.0839 0.6169 -0.5569 0.052(2) Uiso 1 4 calc R . .
C13 C 0.1195(4) 0.58757(19) -0.4156(4) 0.0483(8) Uani 1 4 d . . .
H13 H 0.1051 0.5958 -0.3275 0.052(2) Uiso 1 4 calc R . .
C14 C 0.5790(3) 0.72556(17) 0.0449(3) 0.0378(7) Uani 1 4 d . . .
C15 C 0.5707(4) 0.79560(19) -0.0194(4) 0.0480(8) Uani 1 4 d . . .
H15 H 0.4961 0.8057 -0.1118 0.052(2) Uiso 1 4 calc R . .
C16 C 0.6731(4) 0.8513(2) 0.0528(4) 0.0545(9) Uani 1 4 d . . .
H16 H 0.6667 0.8984 0.0087 0.052(2) Uiso 1 4 calc R . .
C17 C 0.7829(4) 0.8369(2) 0.1878(4) 0.0561(9) Uani 1 4 d . . .
H17 H 0.8523 0.8739 0.2354 0.052(2) Uiso 1 4 calc R . .
C18 C 0.7906(4) 0.7676(2) 0.2535(4) 0.0631(10) Uani 1 4 d . . .
H18 H 0.8648 0.7579 0.3463 0.052(2) Uiso 1 4 calc R . .
C19 C 0.6897(4) 0.71215(19) 0.1831(4) 0.0493(8) Uani 1 4 d . . .
H19 H 0.6959 0.6654 0.2287 0.052(2) Uiso 1 4 calc R . .

loop_
_atom_site_aniso_label
_atom_site_aniso_U_11
_atom_site_aniso_U_22
_atom_site_aniso_U_33
_atom_site_aniso_U_23
_atom_site_aniso_U_13
_atom_site_aniso_U_12
Se7 0.03986(17) 0.03831(16) 0.03940(16) -0.00018(16) 0.01456(12) 0.00327(16)
O1 0.0599(17) 0.0758(18) 0.0654(17) 0.0014(14) 0.0322(14) -0.0047(15)
O4 0.0347(12) 0.0504(13) 0.0464(12) 0.0017(10) 0.0146(10) 0.0044(10)
O7a 0.0495(14) 0.0494(12) 0.0472(13) 0.0058(11) 0.0232(11) -0.0035(11)
O7b 0.0580(14) 0.0529(14) 0.0558(14) -0.0087(12) 0.0181(12) 0.0198(12)
C2 0.054(2) 0.081(3) 0.055(2) -0.003(2) 0.0292(19) 0.005(2)
C3 0.046(2) 0.057(2) 0.072(3) -0.0045(19) 0.0279(19) 0.0086(17)
C5 0.0342(16) 0.0419(17) 0.0386(16) 0.0019(13) 0.0138(13) -0.0016(14)
C6 0.0400(18) 0.0433(17) 0.0461(18) -0.0033(14) 0.0199(15) -0.0029(14)
C8 0.0378(17) 0.0375(15) 0.0391(16) 0.0022(13) 0.0136(13) 0.0008(13)
C9 0.055(2) 0.0419(19) 0.0506(19) 0.0019(14) 0.0255(17) 0.0018(15)
C10 0.083(3) 0.059(2) 0.0367(18) 0.0046(16) 0.0265(19) 0.005(2)
C11 0.062(3) 0.067(2) 0.046(2) 0.0092(18) 0.0037(18) -0.001(2)
C12 0.040(2) 0.069(2) 0.058(2) 0.0111(19) 0.0131(17) 0.0074(18)
C13 0.048(2) 0.056(2) 0.0419(18) 0.0044(15) 0.0193(16) 0.0023(16)
C14 0.0357(17) 0.0410(17) 0.0401(17) 0.0000(13) 0.0186(14) 0.0012(13)
C15 0.051(2) 0.0463(19) 0.0453(19) 0.0050(15) 0.0173(16) -0.0021(16)
C16 0.063(2) 0.0418(19) 0.067(2) -0.0016(17) 0.035(2) -0.0064(17)
C17 0.046(2) 0.054(2) 0.071(2) -0.0167(19) 0.0262(19) -0.0149(18)
C18 0.048(2) 0.067(2) 0.061(2) -0.005(2) 0.0056(18) -0.0031(19)
C19 0.045(2) 0.0448(18) 0.054(2) 0.0051(16) 0.0146(16) 0.0026(15)

loop_
_geom_bond_atom_site_label_1
_geom_bond_atom_site_label_2
_geom_bond_distance
_geom_bond_site_symmetry_2
_geom_bond_publ_flag
Se7 O7B 1.620(2) . ?
Se7 O7A 1.629(2) . ?
Se7 C8 1.914(3) . ?
Se7 C6 1.946(3) . ?
O1 C2 1.404(5) . ?
O4 C5 1.422(4) . ?
O4 C3 1.430(4) . ?
C2 C3 1.493(5) . ?
C5 C6 1.508(4) . ?
C5 C14 1.518(4) . ?
C8 C13 1.376(4) . ?
C8 C9 1.386(4) . ?
C9 C10 1.375(5) . ?
C10 C11 1.378(5) . ?
C11 C12 1.381(5) . ?
C12 C13 1.375(5) . ?
C14 C15 1.378(4) . ?
C14 C19 1.383(4) . ?
C15 C16 1.390(5) . ?
C16 C17 1.362(5) . ?
C17 C18 1.373(5) . ?
C18 C19 1.375(5) . ?
